data_4032532
loop_
_publ_author_name
'Tumula, Nagaraju'
'Jatangi, Nagesh'
'Palakodety, Radha Krishna'
'Balasubramanian, Sridhar'
'Nakka, Mangarao'

_publ_section_title
;
 I2-Catalyzed Oxidative N-S Bond Formation: Metal-Free Regiospecific
 Synthesis of N-Fused and 3,4-Disubstituted 5-Imino-1,2,4-thiadiazoles.
;
_journal_issue 10
_journal_name_full 'The Journal of organic chemistry'
_journal_page_first 5310
_journal_page_last 5316
_journal_paper_doi 10.1021/acs.joc.7b00646
_journal_volume 82
_journal_year 2017
_chemical_formula_moiety 'C18 H19 N3 S'
_chemical_formula_sum 'C18 H19 N3 S'
_chemical_formula_weight 309.42
_space_group_crystal_system triclinic
_space_group_IT_number 2
_space_group_name_Hall '-P 1'
_space_group_name_H-M_alt 'P -1'
_symmetry_space_group_name_Hall '-P 1'
_symmetry_space_group_name_H-M 'P -1'
_atom_sites_solution_hydrogens geom
_audit_creation_method SHELXL-2014/7
_cell_angle_alpha 92.86(4)
_cell_angle_beta 95.13(7)
_cell_angle_gamma 96.63(5)
_cell_formula_units_Z 2
_cell_length_a 5.882(16)
_cell_length_b 9.000(19)
_cell_length_c 15.23(3)
_cell_measurement_reflns_used 9927
_cell_measurement_temperature 100(2)
_cell_measurement_theta_max 28.38
_cell_measurement_theta_min 2.29
_cell_volume 796(3)
_computing_cell_refinement '<i>SAINT</i> (Bruker, 2016)'
_computing_data_collection '<i>APEX3</i> (Bruker, 2016)'
_computing_data_reduction 'Bruker SAINT'
_computing_molecular_graphics 'Bruker SHELXTL'
_computing_publication_material 'Bruker SHELXTL'
_computing_structure_refinement '<i>SHELXL2014</i> (Sheldrick, 2015b)'
_computing_structure_solution '<i>SHELXT</i> (Sheldrick, 2015a)'
_diffrn_ambient_temperature 100(2)
_diffrn_measured_fraction_theta_full 0.999
_diffrn_measured_fraction_theta_max 0.996
_diffrn_measurement_device_type 'Bruker D8 QUEST PHOTON-100'
_diffrn_measurement_method '\w and \f'
_diffrn_radiation_type MoK\a
_diffrn_radiation_wavelength 0.71073
_diffrn_reflns_av_R_equivalents 0.0523
_diffrn_reflns_av_unetI/netI 0.0338
_diffrn_reflns_Laue_measured_fraction_full 0.999
_diffrn_reflns_Laue_measured_fraction_max 0.996
_diffrn_reflns_limit_h_max 7
_diffrn_reflns_limit_h_min -7
_diffrn_reflns_limit_k_max 11
_diffrn_reflns_limit_k_min -11
_diffrn_reflns_limit_l_max 20
_diffrn_reflns_limit_l_min -20
_diffrn_reflns_number 25916
_diffrn_reflns_point_group_measured_fraction_full 0.999
_diffrn_reflns_point_group_measured_fraction_max 0.996
_diffrn_reflns_theta_full 25.242
_diffrn_reflns_theta_max 28.307
_diffrn_reflns_theta_min 2.282
_exptl_absorpt_coefficient_mu 0.203
_exptl_absorpt_correction_T_max 0.7457
_exptl_absorpt_correction_T_min 0.5918
_exptl_absorpt_correction_type multi-scan
_exptl_absorpt_process_details 'SADABS; Bruker,2016'
_exptl_crystal_colour colorless
_exptl_crystal_density_diffrn 1.291
_exptl_crystal_description block
_exptl_crystal_F_000 328
_exptl_crystal_size_max 0.420
_exptl_crystal_size_mid 0.380
_exptl_crystal_size_min 0.240
_refine_diff_density_max 0.643
_refine_diff_density_min -0.351
_refine_diff_density_rms 0.069
_refine_ls_extinction_method none
_refine_ls_goodness_of_fit_ref 1.069
_refine_ls_hydrogen_treatment constr
_refine_ls_matrix_type full
_refine_ls_number_parameters 202
_refine_ls_number_reflns 3949
_refine_ls_number_restraints 0
_refine_ls_restrained_S_all 1.069
_refine_ls_R_factor_all 0.0441
_refine_ls_R_factor_gt 0.0401
_refine_ls_shift/su_max 0.000
_refine_ls_shift/su_mean 0.000
_refine_ls_structure_factor_coef Fsqd
_refine_ls_weighting_details 'w=1/[\s^2^(Fo^2^)+(0.0332P)^2^+0.5531P] where P=(Fo^2^+2Fc^2^)/3'
_refine_ls_weighting_scheme calc
_refine_ls_wR_factor_gt 0.0965
_refine_ls_wR_factor_ref 0.0990
_reflns_Friedel_coverage 0.000
_reflns_number_gt 3624
_reflns_number_total 3949
_reflns_threshold_expression 'I > 2\s(I)'
_cod_data_source_file jo7b00646_si_003.cif
_cod_data_source_block KA164_0m
_cod_database_code 4032532
_shelx_shelxl_version_number 2014/7
_shelx_space_group_comment
;
The symmetry employed for this shelxl refinement is uniquely defined
by the following loop, which should always be used as a source of
symmetry information in preference to the above space-group names.
They are only intended as comments.
;
_shelx_estimated_absorpt_t_min 0.919
_shelx_estimated_absorpt_t_max 0.953

loop_
_space_group_symop_operation_xyz
'x, y, z'
'-x, -y, -z'

loop_
_atom_site_label
_atom_site_type_symbol
_atom_site_fract_x
_atom_site_fract_y
_atom_site_fract_z
_atom_site_U_iso_or_equiv
_atom_site_adp_type
_atom_site_occupancy
_atom_site_site_symmetry_order
_atom_site_calc_flag
_atom_site_refinement_flags_posn
_atom_site_refinement_flags_adp
C1 C 0.2469(2) 0.17763(14) 0.18558(9) 0.0160(2) Uani 1 1 d . .
C2 C 0.2964(2) 0.26532(16) 0.11467(9) 0.0195(3) Uani 1 1 d . .
H2 H 0.4440 0.3208 0.1146 0.023 Uiso 1 1 calc R U
C3 C 0.1305(2) 0.27144(17) 0.04436(9) 0.0224(3) Uani 1 1 d . .
H3 H 0.1665 0.3314 -0.0033 0.027 Uiso 1 1 calc R U
C4 C -0.0889(2) 0.19091(16) 0.04230(9) 0.0203(3) Uani 1 1 d . .
C5 C -0.1373(2) 0.10442(16) 0.11351(9) 0.0206(3) Uani 1 1 d . .
H5 H -0.2853 0.0496 0.1137 0.025 Uiso 1 1 calc R U
C6 C 0.0277(2) 0.09706(15) 0.18432(9) 0.0187(3) Uani 1 1 d . .
H6 H -0.0085 0.0372 0.2320 0.022 Uiso 1 1 calc R U
C7 C -0.2660(3) 0.1963(2) -0.03516(10) 0.0279(3) Uani 1 1 d . .
H7A H -0.2677 0.3001 -0.0515 0.042 Uiso 1 1 calc R U
H7B H -0.4181 0.1573 -0.0189 0.042 Uiso 1 1 calc R U
H7C H -0.2274 0.1348 -0.0854 0.042 Uiso 1 1 calc R U
C8 C 0.4198(2) 0.15776(14) 0.25983(9) 0.0158(2) Uani 1 1 d . .
C9 C 0.7415(2) 0.22354(14) 0.36230(8) 0.0145(2) Uani 1 1 d . .
C10 C 0.6151(2) 0.42297(14) 0.26926(8) 0.0137(2) Uani 1 1 d . .
C11 C 0.8077(2) 0.47963(15) 0.22899(9) 0.0179(3) Uani 1 1 d . .
H11 H 0.9254 0.4188 0.2187 0.021 Uiso 1 1 calc R U
C12 C 0.8247(2) 0.62728(17) 0.20400(9) 0.0225(3) Uani 1 1 d . .
H12 H 0.9546 0.6676 0.1763 0.027 Uiso 1 1 calc R U
C13 C 0.6511(3) 0.71575(15) 0.21970(10) 0.0229(3) Uani 1 1 d . .
H13 H 0.6626 0.8159 0.2021 0.027 Uiso 1 1 calc R U
C14 C 0.4615(2) 0.65828(15) 0.26092(9) 0.0201(3) Uani 1 1 d . .
H14 H 0.3445 0.7195 0.2717 0.024 Uiso 1 1 calc R U
C15 C 0.4424(2) 0.51079(14) 0.28654(8) 0.0162(2) Uani 1 1 d . .
H15 H 0.3139 0.4711 0.3152 0.019 Uiso 1 1 calc R U
C16 C 1.0370(2) 0.24042(15) 0.47652(8) 0.0164(3) Uani 1 1 d . .
H16 H 1.0486 0.1329 0.4599 0.020 Uiso 1 1 calc R U
C17 C 1.2781(2) 0.32453(17) 0.49381(9) 0.0219(3) Uani 1 1 d . .
H17A H 1.3587 0.3165 0.4405 0.033 Uiso 1 1 calc R U
H17B H 1.3629 0.2809 0.5425 0.033 Uiso 1 1 calc R U
H17C H 1.2679 0.4303 0.5096 0.033 Uiso 1 1 calc R U
C18 C 0.9102(2) 0.24969(18) 0.55966(9) 0.0239(3) Uani 1 1 d . .
H18A H 0.9041 0.3550 0.5778 0.036 Uiso 1 1 calc R U
H18B H 0.9917 0.2015 0.6072 0.036 Uiso 1 1 calc R U
H18C H 0.7534 0.1985 0.5472 0.036 Uiso 1 1 calc R U
N1 N 0.59370(18) 0.26922(12) 0.29293(7) 0.0141(2) Uani 1 1 d . .
N2 N 0.4131(2) 0.02864(13) 0.29515(8) 0.0215(2) Uani 1 1 d . .
N3 N 0.91153(19) 0.30635(12) 0.40240(7) 0.0160(2) Uani 1 1 d . .
S1 S 0.62927(6) 0.03507(4) 0.37736(2) 0.02127(10) Uani 1 1 d . .

loop_
_atom_site_aniso_label
_atom_site_aniso_U_11
_atom_site_aniso_U_22
_atom_site_aniso_U_33
_atom_site_aniso_U_23
_atom_site_aniso_U_13
_atom_site_aniso_U_12
C1 0.0169(6) 0.0153(6) 0.0154(6) -0.0022(5) -0.0006(5) 0.0035(5)
C2 0.0168(6) 0.0242(7) 0.0164(6) 0.0006(5) -0.0003(5) -0.0012(5)
C3 0.0217(7) 0.0300(7) 0.0147(6) 0.0029(5) 0.0002(5) 0.0006(6)
C4 0.0177(6) 0.0258(7) 0.0165(6) -0.0037(5) -0.0020(5) 0.0040(5)
C5 0.0153(6) 0.0221(7) 0.0230(7) -0.0021(5) -0.0009(5) 0.0001(5)
C6 0.0193(6) 0.0162(6) 0.0204(6) 0.0009(5) 0.0014(5) 0.0020(5)
C7 0.0208(7) 0.0428(9) 0.0187(7) -0.0021(6) -0.0048(5) 0.0041(6)
C8 0.0164(6) 0.0140(6) 0.0169(6) -0.0002(5) 0.0003(5) 0.0021(5)
C9 0.0178(6) 0.0138(6) 0.0128(5) 0.0029(4) 0.0008(4) 0.0055(5)
C10 0.0167(6) 0.0126(6) 0.0111(5) 0.0025(4) -0.0029(4) 0.0008(4)
C11 0.0164(6) 0.0208(6) 0.0158(6) 0.0030(5) -0.0014(5) 0.0010(5)
C12 0.0207(6) 0.0253(7) 0.0194(6) 0.0078(5) -0.0024(5) -0.0056(5)
C13 0.0290(7) 0.0144(6) 0.0225(7) 0.0070(5) -0.0086(5) -0.0032(5)
C14 0.0242(7) 0.0150(6) 0.0203(6) 0.0016(5) -0.0054(5) 0.0050(5)
C15 0.0180(6) 0.0160(6) 0.0143(6) 0.0023(5) -0.0010(5) 0.0022(5)
C16 0.0181(6) 0.0164(6) 0.0151(6) 0.0038(5) -0.0025(5) 0.0059(5)
C17 0.0175(6) 0.0280(7) 0.0202(6) 0.0065(5) -0.0025(5) 0.0042(5)
C18 0.0201(7) 0.0357(8) 0.0172(6) 0.0080(6) 0.0009(5) 0.0072(6)
N1 0.0160(5) 0.0120(5) 0.0139(5) 0.0025(4) -0.0025(4) 0.0021(4)
N2 0.0232(6) 0.0144(5) 0.0255(6) 0.0030(4) -0.0049(5) 0.0008(4)
N3 0.0181(5) 0.0160(5) 0.0143(5) 0.0034(4) -0.0017(4) 0.0049(4)
S1 0.02531(18) 0.01325(16) 0.02414(18) 0.00623(12) -0.00568(13) 0.00170(12)

loop_
_atom_type_symbol
_atom_type_description
_atom_type_scat_dispersion_real
_atom_type_scat_dispersion_imag
_atom_type_scat_source
C C 0.0033 0.0016 'International Tables Vol C Tables 4.2.6.8 and 6.1.1.4'
H H 0.0000 0.0000 'International Tables Vol C Tables 4.2.6.8 and 6.1.1.4'
N N 0.0061 0.0033 'International Tables Vol C Tables 4.2.6.8 and 6.1.1.4'
S S 0.1246 0.1234 'International Tables Vol C Tables 4.2.6.8 and 6.1.1.4'

loop_
_geom_angle_atom_site_label_1
_geom_angle_atom_site_label_2
_geom_angle_atom_site_label_3
_geom_angle
C2 C1 C6 118.86(14)
C2 C1 C8 123.18(18)
C6 C1 C8 117.85(17)
C3 C2 C1 120.23(18)
C3 C2 H2 119.9
C1 C2 H2 119.9
C2 C3 C4 121.37(18)
C2 C3 H3 119.3
C4 C3 H3 119.3
C5 C4 C3 118.01(14)
C5 C4 C7 121.13(18)
C3 C4 C7 120.86(18)
C6 C5 C4 121.18(18)
C6 C5 H5 119.4
C4 C5 H5 119.4
C5 C6 C1 120.35(18)
C5 C6 H6 119.8
C1 C6 H6 119.8
C4 C7 H7A 109.5
C4 C7 H7B 109.5
H7A C7 H7B 109.5
C4 C7 H7C 109.5
H7A C7 H7C 109.5
H7B C7 H7C 109.5
N2 C8 N1 117.61(16)
N2 C8 C1 119.01(14)
N1 C8 C1 123.37(16)
N3 C9 N1 124.41(17)
N3 C9 S1 130.80(12)
N1 C9 S1 104.79(14)
C15 C10 C11 121.64(18)
C15 C10 N1 119.31(15)
C11 C10 N1 119.05(13)
C12 C11 C10 118.87(14)
C12 C11 H11 120.6
C10 C11 H11 120.6
C11 C12 C13 120.05(17)
C11 C12 H12 120.0
C13 C12 H12 120.0
C14 C13 C12 120.41(19)
C14 C13 H13 119.8
C12 C13 H13 119.8
C13 C14 C15 120.20(14)
C13 C14 H14 119.9
C15 C14 H14 119.9
C10 C15 C14 118.82(16)
C10 C15 H15 120.6
C14 C15 H15 120.6
N3 C16 C17 108.96(16)
N3 C16 C18 110.56(19)
C17 C16 C18 110.14(17)
N3 C16 H16 109.1
C17 C16 H16 109.1
C18 C16 H16 109.1
C16 C17 H17A 109.5
C16 C17 H17B 109.5
H17A C17 H17B 109.5
C16 C17 H17C 109.5
H17A C17 H17C 109.5
H17B C17 H17C 109.5
C16 C18 H18A 109.5
C16 C18 H18B 109.5
H18A C18 H18B 109.5
C16 C18 H18C 109.5
H18A C18 H18C 109.5
H18B C18 H18C 109.5
C8 N1 C9 113.36(17)
C8 N1 C10 125.69(14)
C9 N1 C10 120.57(12)
C8 N2 S1 109.60(12)
C9 N3 C16 116.13(17)
N2 S1 C9 94.63(11)

loop_
_geom_bond_atom_site_label_1
_geom_bond_atom_site_label_2
_geom_bond_distance
C1 C2 1.401(3)
C1 C6 1.402(4)
C1 C8 1.484(3)
C2 C3 1.390(3)
C2 H2 0.9500
C3 C4 1.403(4)
C3 H3 0.9500
C4 C5 1.397(3)
C4 C7 1.509(3)
C5 C6 1.394(3)
C5 H5 0.9500
C6 H6 0.9500
C7 H7A 0.9800
C7 H7B 0.9800
C7 H7C 0.9800
C8 N2 1.303(3)
C8 N1 1.388(3)
C9 N3 1.266(3)
C9 N1 1.415(3)
C9 S1 1.781(4)
C10 C15 1.392(3)
C10 C11 1.394(3)
C10 N1 1.442(3)
C11 C12 1.396(3)
C11 H11 0.9500
C12 C13 1.395(3)
C12 H12 0.9500
C13 C14 1.389(3)
C13 H13 0.9500
C14 C15 1.397(3)
C14 H14 0.9500
C15 H15 0.9500
C16 N3 1.480(3)
C16 C17 1.523(4)
C16 C18 1.529(3)
C16 H16 1.0000
C17 H17A 0.9800
C17 H17B 0.9800
C17 H17C 0.9800
C18 H18A 0.9800
C18 H18B 0.9800
C18 H18C 0.9800
N2 S1 1.696(3)

loop_
_geom_torsion_atom_site_label_1
_geom_torsion_atom_site_label_2
_geom_torsion_atom_site_label_3
_geom_torsion_atom_site_label_4
_geom_torsion
C6 C1 C2 C3 -0.2(2)
C8 C1 C2 C3 175.82(12)
C1 C2 C3 C4 0.0(2)
C2 C3 C4 C5 0.4(2)
C2 C3 C4 C7 -178.87(13)
C3 C4 C5 C6 -0.5(2)
C7 C4 C5 C6 178.72(13)
C4 C5 C6 C1 0.3(2)
C2 C1 C6 C5 0.04(19)
C8 C1 C6 C5 -176.18(12)
C2 C1 C8 N2 -144.25(14)
C6 C1 C8 N2 31.79(18)
C2 C1 C8 N1 34.21(19)
C6 C1 C8 N1 -149.74(13)
C15 C10 C11 C12 -1.25(19)
N1 C10 C11 C12 178.28(11)
C10 C11 C12 C13 0.2(2)
C11 C12 C13 C14 0.6(2)
C12 C13 C14 C15 -0.4(2)
C11 C10 C15 C14 1.43(19)
N1 C10 C15 C14 -178.10(11)
C13 C14 C15 C10 -0.59(19)
N2 C8 N1 C9 -0.05(17)
C1 C8 N1 C9 -178.53(11)
N2 C8 N1 C10 -172.96(12)
C1 C8 N1 C10 8.6(2)
N3 C9 N1 C8 -179.98(12)
S1 C9 N1 C8 -0.78(12)
N3 C9 N1 C10 -6.66(19)
S1 C9 N1 C10 172.53(9)
C15 C10 N1 C8 61.5(2)
C11 C10 N1 C8 -118.0(2)
C15 C10 N1 C9 -110.9(2)
C11 C10 N1 C9 69.6(2)
N1 C8 N2 S1 0.92(16)
C1 C8 N2 S1 179.47(9)
N1 C9 N3 C16 176.62(11)
S1 C9 N3 C16 -2.35(18)
C17 C16 N3 C9 158.67(12)
C18 C16 N3 C9 -80.2(2)
C8 N2 S1 C9 -1.17(11)
N3 C9 S1 N2 -179.79(13)
N1 C9 S1 N2 1.09(9)
